data_7012673
loop_
_publ_author_name
'Dong, Ying'
'Farquhar, Sandra'
'Gloe, Karsten'
'Lindoy, Leonard F.'
'Rumbel, Brendan R.'
'Turner, Peter'
'Wichmann, Kathrin'

_publ_section_title
;
 Metal ion recognition. Interaction of a series of successively
 N-benzylated derivatives of 1,4,8,11-tetraazacyclotetradecane (cyclam)
 with selected transition and post-transition metal ions
;
_journal_issue 8
_journal_name_full 'Dalton Transactions'
_journal_page_first 1558
_journal_paper_doi 10.1039/b300002h
_journal_year 2003
_chemical_formula_sum 'C17 H30 N6 O6 Pb'
_chemical_formula_weight 621.66
_space_group_IT_number 2
_symmetry_cell_setting triclinic
_symmetry_Int_Tables_number 2
_symmetry_space_group_name_Hall '-P 1'
_symmetry_space_group_name_H-M 'P -1'
_atom_sites_solution_hydrogens geom
_atom_sites_solution_primary direct
_atom_sites_solution_secondary difmap
_audit_creation_method SHELXL-97
_cell_angle_alpha 86.322(4)
_cell_angle_beta 89.620(4)
_cell_angle_gamma 87.247(4)
_cell_formula_units_Z 4
_cell_length_a 11.847(3)
_cell_length_b 12.448(3)
_cell_length_c 14.959(4)
_cell_measurement_reflns_used 961
_cell_measurement_temperature 150(2)
_cell_measurement_theta_max 27.686
_cell_measurement_theta_min 2.321
_cell_volume 2198.9(10)
_computing_cell_refinement 'SAINT (Bruker,1995)'
_computing_data_collection 'SMART (Bruker,1995)'
_computing_data_reduction 'SAINT and XPREP (Bruker 1995)'
_computing_molecular_graphics
;
teXsan for Windows (MSC, 1997) 
xtal 3.6 (Hall,du Boulay, D.J. & Olthof-Hazekamp, R. 1999)
ORTEPII  (Johnson,C.K., 1976). 
WinGX (Farrugia, 1999)
;
_computing_structure_refinement 'SHELXL-97 (Sheldrick, 1997)'
_computing_structure_solution 'SHELXS-97 (Sheldrick, 1997)'
_diffrn_ambient_temperature 150(2)
_diffrn_crystal_treatment
;
attached with Exxon Paratone N, to a short length 
of fibre supported on a thin piece of copper wire 
inserted in a copper mounting pin.  The crystal was 
quenched in a cold nitrogen gas stream from an 
Oxford Cryosystems Cryostream. 
;
_diffrn_measured_fraction_theta_full 0.896
_diffrn_measured_fraction_theta_max 0.896
_diffrn_measurement_device_type 'Bruker SMART 1000 CCD'
_diffrn_measurement_method \w
_diffrn_radiation_monochromator graphite
_diffrn_radiation_source 'sealed tube'
_diffrn_radiation_type MoK\a
_diffrn_radiation_wavelength 0.71073
_diffrn_reflns_av_R_equivalents 0.0314
_diffrn_reflns_av_sigmaI/netI 0.0201
_diffrn_reflns_limit_h_max 15
_diffrn_reflns_limit_h_min -15
_diffrn_reflns_limit_k_max 16
_diffrn_reflns_limit_k_min -16
_diffrn_reflns_limit_l_max 19
_diffrn_reflns_limit_l_min -19
_diffrn_reflns_number 20115
_diffrn_reflns_theta_full 28.10
_diffrn_reflns_theta_max 28.10
_diffrn_reflns_theta_min 1.36
_diffrn_standards_decay_% 0.07
_diffrn_standards_number 278
_exptl_absorpt_coefficient_mu 7.717
_exptl_absorpt_correction_T_max 0.6028
_exptl_absorpt_correction_T_min 0.0692
_exptl_absorpt_correction_type gaussian
_exptl_absorpt_process_details
;
Gaussian (Coppens et al., 1965) 
XPREP  (Bruker, 1995)
;
_exptl_crystal_colour colourless
_exptl_crystal_density_diffrn 1.878
_exptl_crystal_density_method 'not measured'
_exptl_crystal_description tabular
_exptl_crystal_F_000 1216
_exptl_crystal_size_max 0.508
_exptl_crystal_size_mid 0.187
_exptl_crystal_size_min 0.066
_refine_diff_density_max 0.968
_refine_diff_density_min -0.830
_refine_diff_density_rms 0.093
_refine_ls_extinction_method none
_refine_ls_goodness_of_fit_ref 1.201
_refine_ls_hydrogen_treatment mixed
_refine_ls_matrix_type full
_refine_ls_number_parameters 565
_refine_ls_number_reflns 9607
_refine_ls_number_restraints 2
_refine_ls_restrained_S_all 1.201
_refine_ls_R_factor_all 0.0234
_refine_ls_R_factor_gt 0.0194
_refine_ls_shift/su_max 0.003
_refine_ls_shift/su_mean 0.000
_refine_ls_structure_factor_coef Fsqd
_refine_ls_weighting_details 'calc w=1/[\s^2^(Fo^2^)+(0.02P)^2^+0.5P] where P=(Fo^2^+2Fc^2^)/3'
_refine_ls_weighting_scheme calc
_refine_ls_wR_factor_gt 0.0447
_refine_ls_wR_factor_ref 0.0454
_reflns_number_gt 8472
_reflns_number_total 9607
_reflns_threshold_expression >2sigma(I)
_cod_data_source_file b300002h.txt
_cod_data_source_block lfl63
_cod_original_cell_volume 2199.0(10)
_cod_original_sg_symbol_H-M 'P -1       '
_cod_database_code 7012673

loop_
_symmetry_equiv_pos_as_xyz
'x, y, z'
'-x, -y, -z'

loop_
_atom_site_label
_atom_site_type_symbol
_atom_site_fract_x
_atom_site_fract_y
_atom_site_fract_z
_atom_site_U_iso_or_equiv
_atom_site_adp_type
_atom_site_occupancy
_atom_site_symmetry_multiplicity
_atom_site_calc_flag
_atom_site_refinement_flags
_atom_site_disorder_assembly
_atom_site_disorder_group
Pb1 Pb 0.292304(9) 0.300411(8) 0.247405(7) 0.01880(3) Uani 1 1 d . . .
O1 O 0.2618(2) 0.52394(19) 0.26968(18) 0.0410(6) Uani 1 1 d . . .
O2 O 0.4413(2) 0.4873(2) 0.27730(18) 0.0441(6) Uani 1 1 d . . .
O3 O 0.3701(2) 0.6302(2) 0.3347(2) 0.0571(8) Uani 1 1 d . . .
O4 O 0.0982(2) 0.2446(3) 0.34676(16) 0.0651(10) Uani 1 1 d . . .
O5 O 0.2399(2) 0.1825(2) 0.42739(17) 0.0449(7) Uani 1 1 d . . .
O6 O 0.0898(2) 0.2500(2) 0.49069(14) 0.0369(6) Uani 1 1 d . . .
N1 N 0.4777(2) 0.1743(2) 0.26843(16) 0.0204(5) Uani 1 1 d . . .
N2 N 0.2410(2) 0.1362(2) 0.17157(17) 0.0204(5) Uani 1 1 d . . .
H2N H 0.274(3) 0.133(3) 0.128(2) 0.022(9) Uiso 1 1 d . . .
N3 N 0.1451(3) 0.3536(2) 0.13131(19) 0.0255(6) Uani 1 1 d . . .
H3N H 0.099(3) 0.373(3) 0.157(2) 0.028(11) Uiso 1 1 d . . .
N4 N 0.4101(2) 0.3196(2) 0.11307(17) 0.0248(6) Uani 1 1 d . . .
H4N H 0.391(3) 0.268(3) 0.081(2) 0.029(9) Uiso 1 1 d . . .
N5 N 0.1420(2) 0.2248(2) 0.42179(17) 0.0323(7) Uani 1 1 d . . .
N6 N 0.3581(2) 0.5478(2) 0.29459(18) 0.0300(6) Uani 1 1 d . . .
C1 C 0.4605(3) 0.0595(2) 0.2953(2) 0.0275(7) Uani 1 1 d . . .
H1A H 0.4259 0.0556 0.3558 0.033 Uiso 1 1 calc R . .
H1B H 0.5354 0.0210 0.2999 0.033 Uiso 1 1 calc R . .
C2 C 0.3872(3) 0.0000(2) 0.2334(2) 0.0280(7) Uani 1 1 d . . .
H2A H 0.4196 0.0076 0.1723 0.034 Uiso 1 1 calc R . .
H2B H 0.3929 -0.0775 0.2529 0.034 Uiso 1 1 calc R . .
C3 C 0.2630(3) 0.0348(2) 0.2277(2) 0.0238(7) Uani 1 1 d . . .
H3A H 0.2212 -0.0233 0.2026 0.029 Uiso 1 1 calc R . .
H3B H 0.2336 0.0447 0.2889 0.029 Uiso 1 1 calc R . .
C4 C 0.1205(3) 0.1571(2) 0.1473(2) 0.0235(6) Uani 1 1 d . . .
H4A H 0.0745 0.1654 0.2021 0.028 Uiso 1 1 calc R . .
H4B H 0.0931 0.0956 0.1162 0.028 Uiso 1 1 calc R . .
C5 C 0.1085(3) 0.2592(3) 0.0863(2) 0.0261(7) Uani 1 1 d . . .
H5A H 0.1546 0.2502 0.0316 0.031 Uiso 1 1 calc R . .
H5B H 0.0286 0.2717 0.0679 0.031 Uiso 1 1 calc R . .
C6 C 0.1697(3) 0.4466(3) 0.0687(2) 0.0332(8) Uani 1 1 d . . .
H6A H 0.1764 0.5108 0.1037 0.040 Uiso 1 1 calc R . .
H6B H 0.1047 0.4611 0.0277 0.040 Uiso 1 1 calc R . .
C7 C 0.2763(3) 0.4321(3) 0.0127(2) 0.0362(8) Uani 1 1 d . . .
H7A H 0.2780 0.4937 -0.0325 0.043 Uiso 1 1 calc R . .
H7B H 0.2698 0.3662 -0.0203 0.043 Uiso 1 1 calc R . .
C8 C 0.3894(3) 0.4233(3) 0.0608(2) 0.0340(8) Uani 1 1 d . . .
H8A H 0.4507 0.4325 0.0160 0.041 Uiso 1 1 calc R . .
H8B H 0.3924 0.4826 0.1017 0.041 Uiso 1 1 calc R . .
C9 C 0.5298(3) 0.3000(3) 0.1401(2) 0.0279(7) Uani 1 1 d . . .
H9A H 0.5507 0.3551 0.1810 0.033 Uiso 1 1 calc R . .
H9B H 0.5790 0.3063 0.0865 0.033 Uiso 1 1 calc R . .
C10 C 0.5482(3) 0.1884(3) 0.1868(2) 0.0276(7) Uani 1 1 d . . .
H10A H 0.5299 0.1335 0.1448 0.033 Uiso 1 1 calc R . .
H10B H 0.6289 0.1766 0.2032 0.033 Uiso 1 1 calc R . .
C11 C 0.5212(3) 0.2301(2) 0.34557(19) 0.0230(6) Uani 1 1 d . . .
H11A H 0.4615 0.2304 0.3922 0.028 Uiso 1 1 calc R . .
H11B H 0.5318 0.3061 0.3249 0.028 Uiso 1 1 calc R . .
C12 C 0.6299(2) 0.1863(2) 0.38972(19) 0.0211(6) Uani 1 1 d . . .
C13 C 0.7347(3) 0.2172(2) 0.3567(2) 0.0254(7) Uani 1 1 d . . .
H13 H 0.7382 0.2621 0.3031 0.030 Uiso 1 1 calc R . .
C14 C 0.8332(3) 0.1836(3) 0.4011(2) 0.0292(7) Uani 1 1 d . . .
H14 H 0.9039 0.2056 0.3780 0.035 Uiso 1 1 calc R . .
C15 C 0.8293(3) 0.1180(3) 0.4788(2) 0.0334(8) Uani 1 1 d . . .
H15 H 0.8972 0.0950 0.5092 0.040 Uiso 1 1 calc R . .
C16 C 0.7266(3) 0.0858(3) 0.5124(2) 0.0358(8) Uani 1 1 d . . .
H16 H 0.7237 0.0401 0.5656 0.043 Uiso 1 1 calc R . .
C17 C 0.6277(3) 0.1204(3) 0.4680(2) 0.0281(7) Uani 1 1 d . . .
H17 H 0.5572 0.0986 0.4917 0.034 Uiso 1 1 calc R . .
Pb2 Pb 0.217944(8) 0.339701(8) 0.753957(6) 0.01687(3) Uani 1 1 d . . .
O7 O 0.4045(2) 0.1902(3) 0.84761(17) 0.0594(9) Uani 1 1 d . . .
O8 O 0.24181(19) 0.16326(19) 0.90557(15) 0.0329(5) Uani 1 1 d . . .
O9 O 0.3911(2) 0.14389(19) 0.99018(15) 0.0359(6) Uani 1 1 d . . .
O10 O 0.25574(19) 0.55669(18) 0.78914(15) 0.0307(5) Uani 1 1 d . . .
O11 O 0.08250(19) 0.52299(19) 0.82511(16) 0.0364(6) Uani 1 1 d . . .
O12 O 0.1494(3) 0.6765(2) 0.8496(3) 0.0827(12) Uani 1 1 d . . .
N7 N 0.0244(2) 0.24007(19) 0.76322(15) 0.0181(5) Uani 1 1 d . . .
N8 N 0.0946(2) 0.4110(2) 0.63092(16) 0.0210(5) Uani 1 1 d D . .
H8N H 0.103(2) 0.369(2) 0.5881(15) 0.016(8) Uiso 1 1 d D . .
N9 N 0.3602(2) 0.4002(2) 0.63440(17) 0.0220(5) Uani 1 1 d D . .
H9N H 0.415(2) 0.406(3) 0.6701(19) 0.032(10) Uiso 1 1 d D . .
N10 N 0.2542(2) 0.1945(2) 0.64964(17) 0.0203(5) Uani 1 1 d . . .
H10N H 0.228(3) 0.205(3) 0.603(2) 0.024(10) Uiso 1 1 d . . .
N11 N 0.3463(2) 0.1647(2) 0.91423(17) 0.0287(6) Uani 1 1 d . . .
N12 N 0.1629(2) 0.5866(2) 0.82168(17) 0.0298(6) Uani 1 1 d . . .
C18 C -0.0486(2) 0.2853(2) 0.68802(18) 0.0220(6) Uani 1 1 d . . .
H18A H -0.1289 0.2808 0.7059 0.026 Uiso 1 1 calc R . .
H18B H -0.0357 0.2418 0.6355 0.026 Uiso 1 1 calc R . .
C19 C -0.0243(2) 0.4023(2) 0.66198(19) 0.0223(6) Uani 1 1 d . . .
H19A H -0.0763 0.4307 0.6136 0.027 Uiso 1 1 calc R . .
H19B H -0.0376 0.4463 0.7142 0.027 Uiso 1 1 calc R . .
C20 C 0.1196(3) 0.5213(2) 0.59503(19) 0.0233(6) Uani 1 1 d . . .
H20A H 0.1289 0.5676 0.6456 0.028 Uiso 1 1 calc R . .
H20B H 0.0547 0.5518 0.5588 0.028 Uiso 1 1 calc R . .
C21 C 0.2262(3) 0.5224(3) 0.5373(2) 0.0261(7) Uani 1 1 d . . .
H21A H 0.2223 0.4648 0.4950 0.031 Uiso 1 1 calc R . .
H21B H 0.2256 0.5920 0.5013 0.031 Uiso 1 1 calc R . .
C22 C 0.3386(3) 0.5074(3) 0.5862(2) 0.0263(7) Uani 1 1 d . . .
H22A H 0.4002 0.5193 0.5422 0.032 Uiso 1 1 calc R . .
H22B H 0.3420 0.5635 0.6300 0.032 Uiso 1 1 calc R . .
C23 C 0.3887(3) 0.3131(2) 0.5745(2) 0.0254(7) Uani 1 1 d . . .
H23A H 0.4681 0.3179 0.5543 0.031 Uiso 1 1 calc R . .
H23B H 0.3397 0.3218 0.5210 0.031 Uiso 1 1 calc R . .
C24 C 0.3731(2) 0.2037(2) 0.6220(2) 0.0253(7) Uani 1 1 d . . .
H24A H 0.3948 0.1464 0.5814 0.030 Uiso 1 1 calc R . .
H24B H 0.4225 0.1944 0.6753 0.030 Uiso 1 1 calc R . .
C25 C 0.2283(3) 0.0855(2) 0.6879(2) 0.0237(6) Uani 1 1 d . . .
H25A H 0.2596 0.0748 0.7492 0.028 Uiso 1 1 calc R . .
H25B H 0.2652 0.0306 0.6510 0.028 Uiso 1 1 calc R . .
C26 C 0.1012(3) 0.0701(2) 0.6913(2) 0.0259(7) Uani 1 1 d . . .
H26A H 0.0684 0.0999 0.6337 0.031 Uiso 1 1 calc R . .
H26B H 0.0895 -0.0083 0.6955 0.031 Uiso 1 1 calc R . .
C27 C 0.0348(3) 0.1198(2) 0.7662(2) 0.0246(7) Uani 1 1 d . . .
H27A H -0.0422 0.0924 0.7664 0.030 Uiso 1 1 calc R . .
H27B H 0.0706 0.0938 0.8237 0.030 Uiso 1 1 calc R . .
C28 C -0.0163(2) 0.2752(2) 0.85206(18) 0.0208(6) Uani 1 1 d . . .
H28A H -0.0344 0.3538 0.8457 0.025 Uiso 1 1 calc R . .
H28B H 0.0470 0.2633 0.8950 0.025 Uiso 1 1 calc R . .
C29 C -0.1182(2) 0.2214(2) 0.89318(18) 0.0196(6) Uani 1 1 d . . .
C30 C -0.1039(3) 0.1341(2) 0.95564(19) 0.0257(7) Uani 1 1 d . . .
H30 H -0.0297 0.1084 0.9722 0.031 Uiso 1 1 calc R . .
C31 C -0.1961(3) 0.0843(3) 0.9940(2) 0.0348(8) Uani 1 1 d . . .
H31 H -0.1848 0.0246 1.0364 0.042 Uiso 1 1 calc R . .
C32 C -0.3049(3) 0.1214(3) 0.9706(2) 0.0370(9) Uani 1 1 d . . .
H32 H -0.3682 0.0870 0.9966 0.044 Uiso 1 1 calc R . .
C33 C -0.3209(3) 0.2075(3) 0.9100(2) 0.0337(8) Uani 1 1 d . . .
H33 H -0.3955 0.2329 0.8942 0.040 Uiso 1 1 calc R . .
C34 C -0.2282(3) 0.2587(3) 0.8710(2) 0.0266(7) Uani 1 1 d . . .
H34 H -0.2402 0.3189 0.8293 0.032 Uiso 1 1 calc R . .

loop_
_atom_site_aniso_label
_atom_site_aniso_U_11
_atom_site_aniso_U_22
_atom_site_aniso_U_33
_atom_site_aniso_U_23
_atom_site_aniso_U_13
_atom_site_aniso_U_12
Pb1 0.01719(6) 0.02062(6) 0.01853(6) -0.00095(4) -0.00131(4) -0.00039(4)
O1 0.0223(13) 0.0296(13) 0.0708(18) 0.0003(12) -0.0121(12) 0.0000(10)
O2 0.0258(14) 0.0397(15) 0.0673(18) -0.0155(13) -0.0043(12) 0.0085(11)
O3 0.0513(18) 0.0422(17) 0.081(2) -0.0304(15) -0.0128(16) 0.0042(13)
O4 0.0286(15) 0.151(3) 0.0190(12) -0.0122(15) -0.0013(11) -0.0235(18)
O5 0.0431(17) 0.0460(16) 0.0447(15) -0.0021(12) 0.0088(12) 0.0063(13)
O6 0.0344(14) 0.0584(17) 0.0195(11) -0.0122(11) 0.0052(10) -0.0083(12)
N1 0.0159(13) 0.0228(13) 0.0229(12) -0.0054(10) -0.0023(10) 0.0002(10)
N2 0.0177(13) 0.0240(14) 0.0192(13) 0.0007(11) 0.0019(10) -0.0023(10)
N3 0.0247(16) 0.0274(15) 0.0241(14) -0.0023(11) -0.0032(12) 0.0028(12)
N4 0.0241(14) 0.0275(15) 0.0230(13) 0.0023(11) -0.0007(11) -0.0090(12)
N5 0.0308(17) 0.0441(18) 0.0243(14) -0.0079(12) 0.0043(12) -0.0176(14)
N6 0.0269(16) 0.0271(15) 0.0359(15) -0.0029(12) -0.0032(12) 0.0007(12)
C1 0.0226(17) 0.0257(17) 0.0339(17) 0.0004(13) -0.0097(13) 0.0018(13)
C2 0.0279(18) 0.0185(16) 0.0378(18) -0.0047(13) -0.0084(14) 0.0005(13)
C3 0.0241(17) 0.0223(16) 0.0254(15) -0.0008(12) -0.0028(13) -0.0061(13)
C4 0.0190(16) 0.0275(17) 0.0246(15) -0.0031(12) -0.0044(12) -0.0033(13)
C5 0.0215(16) 0.0320(18) 0.0253(15) -0.0068(13) -0.0069(12) 0.0010(13)
C6 0.039(2) 0.0263(18) 0.0329(18) 0.0056(14) -0.0110(15) 0.0012(15)
C7 0.047(2) 0.034(2) 0.0257(17) 0.0125(14) -0.0079(15) -0.0068(17)
C8 0.036(2) 0.0332(19) 0.0317(18) 0.0089(14) 0.0006(15) -0.0100(16)
C9 0.0206(16) 0.0370(19) 0.0267(16) -0.0042(14) 0.0037(13) -0.0069(14)
C10 0.0198(16) 0.0348(18) 0.0292(16) -0.0104(14) 0.0025(13) -0.0012(14)
C11 0.0205(16) 0.0246(16) 0.0243(15) -0.0056(12) -0.0027(12) 0.0005(12)
C12 0.0206(16) 0.0209(15) 0.0224(14) -0.0068(12) -0.0011(12) 0.0011(12)
C13 0.0240(17) 0.0211(16) 0.0313(16) -0.0025(13) -0.0015(13) -0.0024(13)
C14 0.0181(16) 0.0295(18) 0.0415(19) -0.0108(15) 0.0008(14) -0.0035(13)
C15 0.0260(18) 0.038(2) 0.0366(19) -0.0087(15) -0.0119(15) 0.0060(15)
C16 0.040(2) 0.043(2) 0.0231(16) 0.0048(15) -0.0053(15) 0.0012(17)
C17 0.0251(17) 0.0351(19) 0.0242(15) -0.0025(13) 0.0030(13) -0.0023(14)
Pb2 0.01534(6) 0.01874(6) 0.01649(5) -0.00069(4) -0.00068(4) -0.00085(4)
O7 0.0285(15) 0.113(3) 0.0358(15) 0.0047(16) 0.0052(12) -0.0066(16)
O8 0.0207(12) 0.0383(14) 0.0392(13) 0.0028(11) -0.0004(10) -0.0027(10)
O9 0.0381(14) 0.0391(14) 0.0300(12) -0.0020(10) -0.0101(10) 0.0045(11)
O10 0.0240(13) 0.0309(13) 0.0372(13) -0.0007(10) 0.0036(10) -0.0031(10)
O11 0.0271(13) 0.0387(14) 0.0447(14) -0.0068(11) 0.0013(11) -0.0098(11)
O12 0.088(3) 0.0440(18) 0.123(3) -0.0459(19) 0.061(2) -0.0234(18)
N7 0.0161(12) 0.0197(12) 0.0187(12) -0.0029(10) 0.0010(9) 0.0000(10)
N8 0.0219(14) 0.0234(14) 0.0175(12) -0.0002(10) -0.0020(10) 0.0010(11)
N9 0.0189(14) 0.0228(13) 0.0245(13) -0.0011(11) -0.0004(11) -0.0029(11)
N10 0.0174(13) 0.0218(13) 0.0218(13) -0.0012(11) 0.0013(10) -0.0014(10)
N11 0.0280(16) 0.0331(16) 0.0254(14) -0.0064(12) 0.0006(11) 0.0008(12)
N12 0.0396(18) 0.0259(15) 0.0243(14) -0.0014(11) 0.0025(12) -0.0054(13)
C18 0.0166(15) 0.0305(17) 0.0195(14) -0.0039(12) -0.0021(11) -0.0034(12)
C19 0.0151(15) 0.0291(17) 0.0223(14) 0.0008(12) -0.0016(11) 0.0013(12)
C20 0.0234(16) 0.0236(16) 0.0225(15) 0.0028(12) -0.0041(12) -0.0006(13)
C21 0.0284(18) 0.0273(17) 0.0219(15) 0.0043(13) -0.0016(13) -0.0029(13)
C22 0.0238(17) 0.0259(16) 0.0291(16) 0.0037(13) 0.0023(13) -0.0066(13)
C23 0.0230(17) 0.0292(17) 0.0243(15) -0.0034(13) 0.0070(12) -0.0016(13)
C24 0.0170(15) 0.0278(17) 0.0309(16) -0.0036(13) 0.0050(12) 0.0037(13)
C25 0.0236(17) 0.0185(15) 0.0293(16) -0.0056(12) 0.0045(13) 0.0007(12)
C26 0.0230(17) 0.0212(16) 0.0345(17) -0.0087(13) 0.0040(13) -0.0027(13)
C27 0.0227(16) 0.0214(16) 0.0300(16) -0.0027(13) 0.0063(13) -0.0035(13)
C28 0.0192(15) 0.0235(15) 0.0198(14) -0.0006(12) 0.0005(11) -0.0042(12)
C29 0.0196(15) 0.0206(15) 0.0190(14) -0.0049(11) 0.0019(11) -0.0026(12)
C30 0.0309(18) 0.0266(17) 0.0197(14) -0.0019(12) 0.0006(13) -0.0020(13)
C31 0.051(2) 0.0275(18) 0.0264(17) -0.0019(14) 0.0112(16) -0.0106(16)
C32 0.038(2) 0.038(2) 0.0381(19) -0.0159(16) 0.0192(16) -0.0200(17)
C33 0.0192(17) 0.042(2) 0.042(2) -0.0152(16) 0.0062(14) -0.0039(15)
C34 0.0240(17) 0.0296(17) 0.0264(16) -0.0049(13) 0.0040(13) 0.0000(13)

loop_
_atom_type_symbol
_atom_type_description
_atom_type_scat_dispersion_real
_atom_type_scat_dispersion_imag
_atom_type_scat_source
C C 0.0033 0.0016 'International Tables Vol C Tables 4.2.6.8 and 6.1.1.4'
H H 0.0000 0.0000 'International Tables Vol C Tables 4.2.6.8 and 6.1.1.4'
N N 0.0061 0.0033 'International Tables Vol C Tables 4.2.6.8 and 6.1.1.4'
O O 0.0106 0.0060 'International Tables Vol C Tables 4.2.6.8 and 6.1.1.4'
Pb Pb -3.3944 10.1111 'International Tables Vol C Tables 4.2.6.8 and 6.1.1.4'

loop_
_geom_angle_atom_site_label_1
_geom_angle_atom_site_label_2
_geom_angle_atom_site_label_3
_geom_angle
_geom_angle_site_symmetry_1
_geom_angle_site_symmetry_3
_geom_angle_publ_flag
N4 Pb1 N2 80.18(9) . . ?
N4 Pb1 N3 79.33(9) . . ?
N2 Pb1 N3 71.12(9) . . ?
N4 Pb1 N1 70.49(8) . . ?
N2 Pb1 N1 77.78(8) . . ?
N3 Pb1 N1 139.68(8) . . ?
N4 Pb1 O4 155.58(8) . . ?
N2 Pb1 O4 79.85(9) . . ?
N3 Pb1 O4 81.02(9) . . ?
N1 Pb1 O4 118.33(9) . . ?
N4 Pb1 O1 95.59(8) . . ?
N2 Pb1 O1 150.09(8) . . ?
N3 Pb1 O1 78.99(8) . . ?
N1 Pb1 O1 128.97(7) . . ?
O4 Pb1 O1 94.73(9) . . ?
N4 Pb1 O2 74.53(8) . . ?
N2 Pb1 O2 153.55(8) . . ?
N3 Pb1 O2 110.90(8) . . ?
N1 Pb1 O2 86.48(7) . . ?
O4 Pb1 O2 126.56(8) . . ?
O1 Pb1 O2 42.89(7) . . ?
N4 Pb1 O5 149.95(8) . . ?
N2 Pb1 O5 88.69(8) . . ?
N3 Pb1 O5 123.33(9) . . ?
N1 Pb1 O5 79.92(7) . . ?
O4 Pb1 O5 42.83(8) . . ?
O1 Pb1 O5 107.34(7) . . ?
O2 Pb1 O5 109.52(7) . . ?
N6 O1 Pb1 102.32(18) . . ?
N6 O2 Pb1 92.09(18) . . ?
N5 O4 Pb1 99.36(19) . . ?
N5 O5 Pb1 88.00(18) . . ?
C10 N1 C1 112.8(2) . . ?
C10 N1 C11 113.1(2) . . ?
C1 N1 C11 110.2(2) . . ?
C10 N1 Pb1 108.47(17) . . ?
C1 N1 Pb1 116.00(18) . . ?
C11 N1 Pb1 95.17(16) . . ?
C4 N2 C3 113.6(2) . . ?
C4 N2 Pb1 104.38(17) . . ?
C3 N2 Pb1 113.12(17) . . ?
C4 N2 H2N 107(3) . . ?
C3 N2 H2N 109(3) . . ?
Pb1 N2 H2N 109(2) . . ?
C5 N3 C6 113.6(3) . . ?
C5 N3 Pb1 111.42(19) . . ?
C6 N3 Pb1 116.2(2) . . ?
C5 N3 H3N 108(3) . . ?
C6 N3 H3N 104(3) . . ?
Pb1 N3 H3N 103(3) . . ?
C8 N4 C9 112.9(2) . . ?
C8 N4 Pb1 113.5(2) . . ?
C9 N4 Pb1 108.19(18) . . ?
C8 N4 H4N 109(2) . . ?
C9 N4 H4N 109(2) . . ?
Pb1 N4 H4N 104(2) . . ?
O4 N5 O6 120.1(3) . . ?
O4 N5 O5 119.5(3) . . ?
O6 N5 O5 120.3(3) . . ?
O3 N6 O2 120.6(3) . . ?
O3 N6 O1 120.5(3) . . ?
O2 N6 O1 118.8(3) . . ?
N1 C1 C2 116.2(3) . . ?
N1 C1 H1A 108.2 . . ?
C2 C1 H1A 108.2 . . ?
N1 C1 H1B 108.2 . . ?
C2 C1 H1B 108.2 . . ?
H1A C1 H1B 107.4 . . ?
C3 C2 C1 117.3(3) . . ?
C3 C2 H2A 108.0 . . ?
C1 C2 H2A 108.0 . . ?
C3 C2 H2B 108.0 . . ?
C1 C2 H2B 108.0 . . ?
H2A C2 H2B 107.2 . . ?
N2 C3 C2 113.2(2) . . ?
N2 C3 H3A 108.9 . . ?
C2 C3 H3A 108.9 . . ?
N2 C3 H3B 108.9 . . ?
C2 C3 H3B 108.9 . . ?
H3A C3 H3B 107.8 . . ?
N2 C4 C5 109.3(2) . . ?
N2 C4 H4A 109.8 . . ?
C5 C4 H4A 109.8 . . ?
N2 C4 H4B 109.8 . . ?
C5 C4 H4B 109.8 . . ?
H4A C4 H4B 108.3 . . ?
N3 C5 C4 111.4(2) . . ?
N3 C5 H5A 109.3 . . ?
C4 C5 H5A 109.3 . . ?
N3 C5 H5B 109.3 . . ?
C4 C5 H5B 109.3 . . ?
H5A C5 H5B 108.0 . . ?
N3 C6 C7 115.0(3) . . ?
N3 C6 H6A 108.5 . . ?
C7 C6 H6A 108.5 . . ?
N3 C6 H6B 108.5 . . ?
C7 C6 H6B 108.5 . . ?
H6A C6 H6B 107.5 . . ?
C6 C7 C8 118.0(3) . . ?
C6 C7 H7A 107.8 . . ?
C8 C7 H7A 107.8 . . ?
C6 C7 H7B 107.8 . . ?
C8 C7 H7B 107.8 . . ?
H7A C7 H7B 107.1 . . ?
N4 C8 C7 113.4(3) . . ?
N4 C8 H8A 108.9 . . ?
C7 C8 H8A 108.9 . . ?
N4 C8 H8B 108.9 . . ?
C7 C8 H8B 108.9 . . ?
H8A C8 H8B 107.7 . . ?
N4 C9 C10 110.6(2) . . ?
N4 C9 H9A 109.5 . . ?
C10 C9 H9A 109.5 . . ?
N4 C9 H9B 109.5 . . ?
C10 C9 H9B 109.5 . . ?
H9A C9 H9B 108.1 . . ?
N1 C10 C9 112.1(3) . . ?
N1 C10 H10A 109.2 . . ?
C9 C10 H10A 109.2 . . ?
N1 C10 H10B 109.2 . . ?
C9 C10 H10B 109.2 . . ?
H10A C10 H10B 107.9 . . ?
N1 C11 C12 118.5(2) . . ?
N1 C11 H11A 107.7 . . ?
C12 C11 H11A 107.7 . . ?
N1 C11 H11B 107.7 . . ?
C12 C11 H11B 107.7 . . ?
H11A C11 H11B 107.1 . . ?
C17 C12 C13 118.1(3) . . ?
C17 C12 C11 120.7(3) . . ?
C13 C12 C11 121.0(3) . . ?
C14 C13 C12 120.9(3) . . ?
C14 C13 H13 119.6 . . ?
C12 C13 H13 119.6 . . ?
C15 C14 C13 120.2(3) . . ?
C15 C14 H14 119.9 . . ?
C13 C14 H14 119.9 . . ?
C14 C15 C16 120.0(3) . . ?
C14 C15 H15 120.0 . . ?
C16 C15 H15 120.0 . . ?
C15 C16 C17 119.7(3) . . ?
C15 C16 H16 120.1 . . ?
C17 C16 H16 120.1 . . ?
C12 C17 C16 121.2(3) . . ?
C12 C17 H17 119.4 . . ?
C16 C17 H17 119.4 . . ?
N8 Pb2 N10 81.33(9) . . ?
N8 Pb2 N9 77.79(8) . . ?
N10 Pb2 N9 70.33(8) . . ?
N8 Pb2 N7 70.61(8) . . ?
N10 Pb2 N7 78.24(8) . . ?
N9 Pb2 N7 138.14(7) . . ?
N8 Pb2 O10 87.48(8) . . ?
N10 Pb2 O10 145.70(7) . . ?
N9 Pb2 O10 75.64(7) . . ?
N7 Pb2 O10 128.04(7) . . ?
N8 Pb2 O11 74.22(8) . . ?
N10 Pb2 O11 153.67(8) . . ?
N9 Pb2 O11 112.80(7) . . ?
N7 Pb2 O11 84.49(7) . . ?
O10 Pb2 O11 43.78(6) . . ?
N8 Pb2 O8 143.24(7) . . ?
N10 Pb2 O8 86.66(8) . . ?
N9 Pb2 O8 129.99(7) . . ?
N7 Pb2 O8 72.97(7) . . ?
O10 Pb2 O8 119.62(7) . . ?
O11 Pb2 O8 107.20(7) . . ?
N8 Pb2 O7 156.52(8) . . ?
N10 Pb2 O7 75.69(9) . . ?
N9 Pb2 O7 89.87(8) . . ?
N7 Pb2 O7 108.68(8) . . ?
O10 Pb2 O7 108.94(8) . . ?
O11 Pb2 O7 129.24(7) . . ?
O8 Pb2 O7 40.66(6) . . ?
N11 O7 Pb2 95.2(2) . . ?
N11 O8 Pb2 97.17(17) . . ?
N12 O10 Pb2 101.82(17) . . ?
N12 O11 Pb2 94.86(18) . . ?
C18 N7 C27 111.8(2) . . ?
C18 N7 C28 112.5(2) . . ?
C27 N7 C28 109.4(2) . . ?
C18 N7 Pb2 108.11(16) . . ?
C27 N7 Pb2 115.67(17) . . ?
C28 N7 Pb2 98.78(15) . . ?
C20 N8 C19 112.9(2) . . ?
C20 N8 Pb2 114.36(17) . . ?
C19 N8 Pb2 107.66(17) . . ?
C20 N8 H8N 108(2) . . ?
C19 N8 H8N 106(2) . . ?
Pb2 N8 H8N 108(2) . . ?
C23 N9 C22 113.6(2) . . ?
C23 N9 Pb2 110.94(17) . . ?
C22 N9 Pb2 117.79(18) . . ?
C23 N9 H9N 109(2) . . ?
C22 N9 H9N 108(2) . . ?
Pb2 N9 H9N 96(2) . . ?
C24 N10 C25 113.5(2) . . ?
C24 N10 Pb2 104.97(17) . . ?
C25 N10 Pb2 114.04(18) . . ?
C24 N10 H10N 97(3) . . ?
C25 N10 H10N 111(3) . . ?
Pb2 N10 H10N 115(3) . . ?
O7 N11 O8 118.7(3) . . ?
O7 N11 O9 121.0(3) . . ?
O8 N11 O9 120.2(3) . . ?
O12 N12 O10 120.4(3) . . ?
O12 N12 O11 120.2(3) . . ?
O10 N12 O11 119.4(3) . . ?
N7 C18 C19 111.7(2) . . ?
N7 C18 H18A 109.3 . . ?
C19 C18 H18A 109.3 . . ?
N7 C18 H18B 109.3 . . ?
C19 C18 H18B 109.3 . . ?
H18A C18 H18B 107.9 . . ?
N8 C19 C18 110.5(2) . . ?
N8 C19 H19A 109.5 . . ?
C18 C19 H19A 109.5 . . ?
N8 C19 H19B 109.5 . . ?
C18 C19 H19B 109.5 . . ?
H19A C19 H19B 108.1 . . ?
N8 C20 C21 112.3(3) . . ?
N8 C20 H20A 109.2 . . ?
C21 C20 H20A 109.2 . . ?
N8 C20 H20B 109.2 . . ?
C21 C20 H20B 109.2 . . ?
H20A C20 H20B 107.9 . . ?
C22 C21 C20 116.8(2) . . ?
C22 C21 H21A 108.1 . . ?
C20 C21 H21A 108.1 . . ?
C22 C21 H21B 108.1 . . ?
C20 C21 H21B 108.1 . . ?
H21A C21 H21B 107.3 . . ?
N9 C22 C21 115.3(2) . . ?
N9 C22 H22A 108.5 . . ?
C21 C22 H22A 108.5 . . ?
N9 C22 H22B 108.5 . . ?
C21 C22 H22B 108.5 . . ?
H22A C22 H22B 107.5 . . ?
N9 C23 C24 110.9(2) . . ?
N9 C23 H23A 109.5 . . ?
C24 C23 H23A 109.5 . . ?
N9 C23 H23B 109.5 . . ?
C24 C23 H23B 109.5 . . ?
H23A C23 H23B 108.0 . . ?
N10 C24 C23 109.8(2) . . ?
N10 C24 H24A 109.7 . . ?
C23 C24 H24A 109.7 . . ?
N10 C24 H24B 109.7 . . ?
C23 C24 H24B 109.7 . . ?
H24A C24 H24B 108.2 . . ?
N10 C25 C26 111.7(3) . . ?
N10 C25 H25A 109.3 . . ?
C26 C25 H25A 109.3 . . ?
N10 C25 H25B 109.3 . . ?
C26 C25 H25B 109.3 . . ?
H25A C25 H25B 107.9 . . ?
C27 C26 C25 117.4(2) . . ?
C27 C26 H26A 108.0 . . ?
C25 C26 H26A 108.0 . . ?
C27 C26 H26B 108.0 . . ?
C25 C26 H26B 108.0 . . ?
H26A C26 H26B 107.2 . . ?
N7 C27 C26 116.8(2) . . ?
N7 C27 H27A 108.1 . . ?
C26 C27 H27A 108.1 . . ?
N7 C27 H27B 108.1 . . ?
C26 C27 H27B 108.1 . . ?
H27A C27 H27B 107.3 . . ?
N7 C28 C29 117.4(2) . . ?
N7 C28 H28A 107.9 . . ?
C29 C28 H28A 107.9 . . ?
N7 C28 H28B 107.9 . . ?
C29 C28 H28B 107.9 . . ?
H28A C28 H28B 107.2 . . ?
C30 C29 C34 118.3(3) . . ?
C30 C29 C28 120.3(3) . . ?
C34 C29 C28 121.4(3) . . ?
C31 C30 C29 121.1(3) . . ?
C31 C30 H30 119.5 . . ?
C29 C30 H30 119.5 . . ?
C30 C31 C32 120.0(3) . . ?
C30 C31 H31 120.0 . . ?
C32 C31 H31 120.0 . . ?
C33 C32 C31 119.9(3) . . ?
C33 C32 H32 120.1 . . ?
C31 C32 H32 120.1 . . ?
C32 C33 C34 120.5(3) . . ?
C32 C33 H33 119.8 . . ?
C34 C33 H33 119.8 . . ?
C29 C34 C33 120.2(3) . . ?
C29 C34 H34 119.9 . . ?
C33 C34 H34 119.9 . . ?

loop_
_geom_bond_atom_site_label_1
_geom_bond_atom_site_label_2
_geom_bond_distance
_geom_bond_site_symmetry_2
_geom_bond_publ_flag
Pb1 N4 2.445(3) . ?
Pb1 N2 2.502(3) . ?
Pb1 N3 2.505(3) . ?
Pb1 N1 2.646(3) . ?
Pb1 O4 2.820(3) . ?
Pb1 O1 2.829(2) . ?
Pb1 O2 3.044(3) . ?
Pb1 O5 3.057(3) . ?
O1 N6 1.257(3) . ?
O2 N6 1.248(4) . ?
O3 N6 1.235(3) . ?
O4 N5 1.245(4) . ?
O5 N5 1.252(4) . ?
O6 N5 1.248(3) . ?
N1 C10 1.481(4) . ?
N1 C1 1.483(4) . ?
N1 C11 1.491(3) . ?
N2 C4 1.482(4) . ?
N2 C3 1.484(4) . ?
N2 H2N 0.75(3) . ?
N3 C5 1.475(4) . ?
N3 C6 1.481(4) . ?
N3 H3N 0.71(3) . ?
N4 C8 1.476(4) . ?
N4 C9 1.482(4) . ?
N4 H4N 0.86(3) . ?
C1 C2 1.523(4) . ?
C1 H1A 0.9900 . ?
C1 H1B 0.9900 . ?
C2 C3 1.515(4) . ?
C2 H2A 0.9900 . ?
C2 H2B 0.9900 . ?
C3 H3A 0.9900 . ?
C3 H3B 0.9900 . ?
C4 C5 1.518(4) . ?
C4 H4A 0.9900 . ?
C4 H4B 0.9900 . ?
C5 H5A 0.9900 . ?
C5 H5B 0.9900 . ?
C6 C7 1.521(5) . ?
C6 H6A 0.9900 . ?
C6 H6B 0.9900 . ?
C7 C8 1.522(5) . ?
C7 H7A 0.9900 . ?
C7 H7B 0.9900 . ?
C8 H8A 0.9900 . ?
C8 H8B 0.9900 . ?
C9 C10 1.521(4) . ?
C9 H9A 0.9900 . ?
C9 H9B 0.9900 . ?
C10 H10A 0.9900 . ?
C10 H10B 0.9900 . ?
C11 C12 1.513(4) . ?
C11 H11A 0.9900 . ?
C11 H11B 0.9900 . ?
C12 C17 1.387(4) . ?
C12 C13 1.395(4) . ?
C13 C14 1.381(4) . ?
C13 H13 0.9500 . ?
C14 C15 1.378(5) . ?
C14 H14 0.9500 . ?
C15 C16 1.381(5) . ?
C15 H15 0.9500 . ?
C16 C17 1.387(4) . ?
C16 H16 0.9500 . ?
C17 H17 0.9500 . ?
Pb2 N8 2.452(2) . ?
Pb2 N10 2.483(3) . ?
Pb2 N9 2.552(3) . ?
Pb2 N7 2.657(2) . ?
Pb2 O10 2.842(2) . ?
Pb2 O11 2.975(2) . ?
Pb2 O8 3.059(2) . ?
Pb2 O7 3.102(3) . ?
O7 N11 1.241(4) . ?
O8 N11 1.247(3) . ?
O9 N11 1.264(3) . ?
O10 N12 1.250(3) . ?
O11 N12 1.266(3) . ?
O12 N12 1.223(4) . ?
N7 C18 1.489(4) . ?
N7 C27 1.495(4) . ?
N7 C28 1.495(3) . ?
N8 C20 1.483(4) . ?
N8 C19 1.488(4) . ?
N8 H8N 0.852(17) . ?
N9 C23 1.476(4) . ?
N9 C22 1.487(4) . ?
N9 H9N 0.850(18) . ?
N10 C24 1.473(4) . ?
N10 C25 1.483(4) . ?
N10 H10N 0.77(3) . ?
C18 C19 1.524(4) . ?
C18 H18A 0.9900 . ?
C18 H18B 0.9900 . ?
C19 H19A 0.9900 . ?
C19 H19B 0.9900 . ?
C20 C21 1.526(4) . ?
C20 H20A 0.9900 . ?
C20 H20B 0.9900 . ?
C21 C22 1.522(4) . ?
C21 H21A 0.9900 . ?
C21 H21B 0.9900 . ?
C22 H22A 0.9900 . ?
C22 H22B 0.9900 . ?
C23 C24 1.513(4) . ?
C23 H23A 0.9900 . ?
C23 H23B 0.9900 . ?
C24 H24A 0.9900 . ?
C24 H24B 0.9900 . ?
C25 C26 1.528(4) . ?
C25 H25A 0.9900 . ?
C25 H25B 0.9900 . ?
C26 C27 1.512(4) . ?
C26 H26A 0.9900 . ?
C26 H26B 0.9900 . ?
C27 H27A 0.9900 . ?
C27 H27B 0.9900 . ?
C28 C29 1.517(4) . ?
C28 H28A 0.9900 . ?
C28 H28B 0.9900 . ?
C29 C30 1.391(4) . ?
C29 C34 1.396(4) . ?
C30 C31 1.385(4) . ?
C30 H30 0.9500 . ?
C31 C32 1.388(5) . ?
C31 H31 0.9500 . ?
C32 C33 1.365(5) . ?
C32 H32 0.9500 . ?
C33 C34 1.402(4) . ?
C33 H33 0.9500 . ?
C34 H34 0.9500 . ?

loop_
_geom_torsion_atom_site_label_1
_geom_torsion_atom_site_label_2
_geom_torsion_atom_site_label_3
_geom_torsion_atom_site_label_4
_geom_torsion
_geom_torsion_site_symmetry_1
_geom_torsion_site_symmetry_2
_geom_torsion_site_symmetry_3
_geom_torsion_site_symmetry_4
_geom_torsion_publ_flag
N4 Pb1 O1 N6 -71.1(2) . . . . ?
N2 Pb1 O1 N6 -151.13(19) . . . . ?
N3 Pb1 O1 N6 -149.1(2) . . . . ?
N1 Pb1 O1 N6 -1.8(2) . . . . ?
O4 Pb1 O1 N6 131.0(2) . . . . ?
O2 Pb1 O1 N6 -11.06(18) . . . . ?
O5 Pb1 O1 N6 89.2(2) . . . . ?
N4 Pb1 O2 N6 127.4(2) . . . . ?
N2 Pb1 O2 N6 145.0(2) . . . . ?
N3 Pb1 O2 N6 55.5(2) . . . . ?
N1 Pb1 O2 N6 -161.9(2) . . . . ?
O4 Pb1 O2 N6 -38.8(2) . . . . ?
O1 Pb1 O2 N6 10.89(17) . . . . ?
O5 Pb1 O2 N6 -83.9(2) . . . . ?
N4 Pb1 O4 N5 152.2(2) . . . . ?
N2 Pb1 O4 N5 116.6(2) . . . . ?
N3 Pb1 O4 N5 -171.1(3) . . . . ?
N1 Pb1 O4 N5 46.5(3) . . . . ?
O1 Pb1 O4 N5 -93.1(2) . . . . ?
O2 Pb1 O4 N5 -61.7(3) . . . . ?
O5 Pb1 O4 N5 17.5(2) . . . . ?
N4 Pb1 O5 N5 -161.22(18) . . . . ?
N2 Pb1 O5 N5 -93.55(19) . . . . ?
N3 Pb1 O5 N5 -27.3(2) . . . . ?
N1 Pb1 O5 N5 -171.38(19) . . . . ?
O4 Pb1 O5 N5 -17.13(18) . . . . ?
O1 Pb1 O5 N5 60.76(19) . . . . ?
O2 Pb1 O5 N5 106.04(18) . . . . ?
N4 Pb1 N1 C10 0.69(17) . . . . ?
N2 Pb1 N1 C10 84.47(18) . . . . ?
N3 Pb1 N1 C10 44.5(2) . . . . ?
O4 Pb1 N1 C10 155.71(17) . . . . ?
O1 Pb1 N1 C10 -80.47(19) . . . . ?
O2 Pb1 N1 C10 -74.14(18) . . . . ?
O5 Pb1 N1 C10 175.31(18) . . . . ?
N4 Pb1 N1 C1 -127.4(2) . . . . ?
N2 Pb1 N1 C1 -43.62(19) . . . . ?
N3 Pb1 N1 C1 -83.6(2) . . . . ?
O4 Pb1 N1 C1 27.6(2) . . . . ?
O1 Pb1 N1 C1 151.44(18) . . . . ?
O2 Pb1 N1 C1 157.77(19) . . . . ?
O5 Pb1 N1 C1 47.22(19) . . . . ?
N4 Pb1 N1 C11 117.12(18) . . . . ?
N2 Pb1 N1 C11 -159.10(18) . . . . ?
N3 Pb1 N1 C11 160.98(16) . . . . ?
O4 Pb1 N1 C11 -87.86(17) . . . . ?
O1 Pb1 N1 C11 36.0(2) . . . . ?
O2 Pb1 N1 C11 42.30(16) . . . . ?
O5 Pb1 N1 C11 -68.25(16) . . . . ?
N4 Pb1 N2 C4 -113.42(18) . . . . ?
N3 Pb1 N2 C4 -31.44(17) . . . . ?
N1 Pb1 N2 C4 174.60(19) . . . . ?
O4 Pb1 N2 C4 52.46(18) . . . . ?
O1 Pb1 N2 C4 -29.3(3) . . . . ?
O2 Pb1 N2 C4 -130.58(19) . . . . ?
O5 Pb1 N2 C4 94.62(18) . . . . ?
N4 Pb1 N2 C3 122.6(2) . . . . ?
N3 Pb1 N2 C3 -155.5(2) . . . . ?
N1 Pb1 N2 C3 50.58(19) . . . . ?
O4 Pb1 N2 C3 -71.6(2) . . . . ?
O1 Pb1 N2 C3 -153.33(18) . . . . ?
O2 Pb1 N2 C3 105.4(2) . . . . ?
O5 Pb1 N2 C3 -29.39(19) . . . . ?
N4 Pb1 N3 C5 85.1(2) . . . . ?
N2 Pb1 N3 C5 2.0(2) . . . . ?
N1 Pb1 N3 C5 43.5(3) . . . . ?
O4 Pb1 N3 C5 -80.3(2) . . . . ?
O1 Pb1 N3 C5 -177.0(2) . . . . ?
O2 Pb1 N3 C5 153.9(2) . . . . ?
O5 Pb1 N3 C5 -73.3(2) . . . . ?
N4 Pb1 N3 C6 -47.1(2) . . . . ?
N2 Pb1 N3 C6 -130.2(2) . . . . ?
N1 Pb1 N3 C6 -88.7(2) . . . . ?
O4 Pb1 N3 C6 147.5(2) . . . . ?
O1 Pb1 N3 C6 50.8(2) . . . . ?
O2 Pb1 N3 C6 21.7(3) . . . . ?
O5 Pb1 N3 C6 154.5(2) . . . . ?
N2 Pb1 N4 C8 123.8(2) . . . . ?
N3 Pb1 N4 C8 51.3(2) . . . . ?
N1 Pb1 N4 C8 -155.8(2) . . . . ?
O4 Pb1 N4 C8 88.2(3) . . . . ?
O1 Pb1 N4 C8 -26.4(2) . . . . ?
O2 Pb1 N4 C8 -64.1(2) . . . . ?
O5 Pb1 N4 C8 -166.45(18) . . . . ?
N2 Pb1 N4 C9 -110.2(2) . . . . ?
N3 Pb1 N4 C9 177.4(2) . . . . ?
N1 Pb1 N4 C9 -29.78(18) . . . . ?
O4 Pb1 N4 C9 -145.7(2) . . . . ?
O1 Pb1 N4 C9 99.69(19) . . . . ?
O2 Pb1 N4 C9 61.97(19) . . . . ?
O5 Pb1 N4 C9 -40.4(3) . . . . ?
Pb1 O4 N5 O6 142.9(2) . . . . ?
Pb1 O4 N5 O5 -34.9(3) . . . . ?
Pb1 O5 N5 O4 31.4(3) . . . . ?
Pb1 O5 N5 O6 -146.4(3) . . . . ?
Pb1 O2 N6 O3 161.4(3) . . . . ?
Pb1 O2 N6 O1 -19.3(3) . . . . ?
Pb1 O1 N6 O3 -159.4(3) . . . . ?
Pb1 O1 N6 O2 21.3(3) . . . . ?
C10 N1 C1 C2 -68.8(3) . . . . ?
C11 N1 C1 C2 163.8(3) . . . . ?
Pb1 N1 C1 C2 57.1(3) . . . . ?
N1 C1 C2 C3 -67.2(4) . . . . ?
C4 N2 C3 C2 166.0(2) . . . . ?
Pb1 N2 C3 C2 -75.3(3) . . . . ?
C1 C2 C3 N2 77.1(4) . . . . ?
C3 N2 C4 C5 -177.1(2) . . . . ?
Pb1 N2 C4 C5 59.2(2) . . . . ?
C6 N3 C5 C4 161.8(3) . . . . ?
Pb1 N3 C5 C4 28.3(3) . . . . ?
N2 C4 C5 N3 -61.4(3) . . . . ?
C5 N3 C6 C7 -71.0(4) . . . . ?
Pb1 N3 C6 C7 60.2(3) . . . . ?
N3 C6 C7 C8 -66.0(4) . . . . ?
C9 N4 C8 C7 165.2(3) . . . . ?
Pb1 N4 C8 C7 -71.3(3) . . . . ?
C6 C7 C8 N4 72.5(4) . . . . ?
C8 N4 C9 C10 -175.3(3) . . . . ?
Pb1 N4 C9 C10 58.3(3) . . . . ?
C1 N1 C10 C9 158.4(2) . . . . ?
C11 N1 C10 C9 -75.8(3) . . . . ?
Pb1 N1 C10 C9 28.5(3) . . . . ?
N4 C9 C10 N1 -59.9(3) . . . . ?
C10 N1 C11 C12 -69.8(3) . . . . ?
C1 N1 C11 C12 57.4(3) . . . . ?
Pb1 N1 C11 C12 177.6(2) . . . . ?
N1 C11 C12 C17 -98.8(3) . . . . ?
N1 C11 C12 C13 86.0(4) . . . . ?
C17 C12 C13 C14 -0.3(4) . . . . ?
C11 C12 C13 C14 175.1(3) . . . . ?
C12 C13 C14 C15 0.3(5) . . . . ?
C13 C14 C15 C16 0.1(5) . . . . ?
C14 C15 C16 C17 -0.5(5) . . . . ?
C13 C12 C17 C16 -0.2(5) . . . . ?
C11 C12 C17 C16 -175.6(3) . . . . ?
C15 C16 C17 C12 0.6(5) . . . . ?
N8 Pb2 O7 N11 -129.5(2) . . . . ?
N10 Pb2 O7 N11 -117.4(2) . . . . ?
N9 Pb2 O7 N11 172.9(2) . . . . ?
N7 Pb2 O7 N11 -45.4(2) . . . . ?
O10 Pb2 O7 N11 98.1(2) . . . . ?
O11 Pb2 O7 N11 53.0(2) . . . . ?
O8 Pb2 O7 N11 -15.61(17) . . . . ?
N8 Pb2 O8 N11 158.11(17) . . . . ?
N10 Pb2 O8 N11 87.42(18) . . . . ?
N9 Pb2 O8 N11 26.7(2) . . . . ?
N7 Pb2 O8 N11 166.13(18) . . . . ?
O10 Pb2 O8 N11 -69.31(18) . . . . ?
O11 Pb2 O8 N11 -115.40(17) . . . . ?
O7 Pb2 O8 N11 15.59(17) . . . . ?
N8 Pb2 O10 N12 71.85(19) . . . . ?
N10 Pb2 O10 N12 142.45(18) . . . . ?
N9 Pb2 O10 N12 149.89(19) . . . . ?
N7 Pb2 O10 N12 9.0(2) . . . . ?
O11 Pb2 O10 N12 2.19(16) . . . . ?
O8 Pb2 O10 N12 -81.97(19) . . . . ?
O7 Pb2 O10 N12 -125.29(18) . . . . ?
N8 Pb2 O11 N12 -105.36(18) . . . . ?
N10 Pb2 O11 N12 -127.8(2) . . . . ?
N9 Pb2 O11 N12 -36.28(19) . . . . ?
N7 Pb2 O11 N12 -176.73(18) . . . . ?
O10 Pb2 O11 N12 -2.12(16) . . . . ?
O8 Pb2 O11 N12 113.02(17) . . . . ?
O7 Pb2 O11 N12 73.60(19) . . . . ?
N8 Pb2 N7 C18 -0.20(17) . . . . ?
N10 Pb2 N7 C18 -85.04(18) . . . . ?
N9 Pb2 N7 C18 -43.4(2) . . . . ?
O10 Pb2 N7 C18 70.25(18) . . . . ?
O11 Pb2 N7 C18 74.99(17) . . . . ?
O8 Pb2 N7 C18 -175.12(18) . . . . ?
O7 Pb2 N7 C18 -155.35(17) . . . . ?
N8 Pb2 N7 C27 126.01(19) . . . . ?
N10 Pb2 N7 C27 41.17(18) . . . . ?
N9 Pb2 N7 C27 82.8(2) . . . . ?
O10 Pb2 N7 C27 -163.53(16) . . . . ?
O11 Pb2 N7 C27 -158.80(19) . . . . ?
O8 Pb2 N7 C27 -48.91(18) . . . . ?
O7 Pb2 N7 C27 -29.14(19) . . . . ?
N8 Pb2 N7 C28 -117.40(17) . . . . ?
N10 Pb2 N7 C28 157.76(17) . . . . ?
N9 Pb2 N7 C28 -160.61(15) . . . . ?
O10 Pb2 N7 C28 -46.95(18) . . . . ?
O11 Pb2 N7 C28 -42.22(16) . . . . ?
O8 Pb2 N7 C28 67.67(16) . . . . ?
O7 Pb2 N7 C28 87.44(17) . . . . ?
N10 Pb2 N8 C20 -123.3(2) . . . . ?
N9 Pb2 N8 C20 -51.69(19) . . . . ?
N7 Pb2 N8 C20 156.2(2) . . . . ?
O10 Pb2 N8 C20 24.16(19) . . . . ?
O11 Pb2 N8 C20 66.55(19) . . . . ?
O8 Pb2 N8 C20 164.31(16) . . . . ?
O7 Pb2 N8 C20 -111.4(2) . . . . ?
N10 Pb2 N8 C19 110.37(18) . . . . ?
N9 Pb2 N8 C19 -178.01(19) . . . . ?
N7 Pb2 N8 C19 29.86(17) . . . . ?
O10 Pb2 N8 C19 -102.16(18) . . . . ?
O11 Pb2 N8 C19 -59.78(17) . . . . ?
O8 Pb2 N8 C19 38.0(2) . . . . ?
O7 Pb2 N8 C19 122.2(2) . . . . ?
N8 Pb2 N9 C23 -88.4(2) . . . . ?
N10 Pb2 N9 C23 -3.39(19) . . . . ?
N7 Pb2 N9 C23 -47.1(2) . . . . ?
O10 Pb2 N9 C23 -178.9(2) . . . . ?
O11 Pb2 N9 C23 -155.31(18) . . . . ?
O8 Pb2 N9 C23 64.2(2) . . . . ?
O7 Pb2 N9 C23 71.4(2) . . . . ?
N8 Pb2 N9 C22 44.9(2) . . . . ?
N10 Pb2 N9 C22 130.0(2) . . . . ?
N7 Pb2 N9 C22 86.3(2) . . . . ?
O10 Pb2 N9 C22 -45.59(19) . . . . ?
O11 Pb2 N9 C22 -22.0(2) . . . . ?
O8 Pb2 N9 C22 -162.41(18) . . . . ?
O7 Pb2 N9 C22 -155.2(2) . . . . ?
N8 Pb2 N10 C24 112.73(19) . . . . ?
N9 Pb2 N10 C24 32.68(18) . . . . ?
N7 Pb2 N10 C24 -175.4(2) . . . . ?
O10 Pb2 N10 C24 40.3(3) . . . . ?
O11 Pb2 N10 C24 134.54(19) . . . . ?
O8 Pb2 N10 C24 -102.12(18) . . . . ?
O7 Pb2 N10 C24 -62.41(18) . . . . ?
N8 Pb2 N10 C25 -122.4(2) . . . . ?
N9 Pb2 N10 C25 157.5(2) . . . . ?
N7 Pb2 N10 C25 -50.54(19) . . . . ?
O10 Pb2 N10 C25 165.20(17) . . . . ?
O11 Pb2 N10 C25 -100.6(2) . . . . ?
O8 Pb2 N10 C25 22.75(19) . . . . ?
O7 Pb2 N10 C25 62.5(2) . . . . ?
Pb2 O7 N11 O8 29.4(3) . . . . ?
Pb2 O7 N11 O9 -148.5(3) . . . . ?
Pb2 O8 N11 O7 -29.9(3) . . . . ?
Pb2 O8 N11 O9 147.9(2) . . . . ?
Pb2 O10 N12 O12 176.3(3) . . . . ?
Pb2 O10 N12 O11 -4.1(3) . . . . ?
Pb2 O11 N12 O12 -176.6(3) . . . . ?
Pb2 O11 N12 O10 3.8(3) . . . . ?
C27 N7 C18 C19 -158.0(2) . . . . ?
C28 N7 C18 C19 78.5(3) . . . . ?
Pb2 N7 C18 C19 -29.5(3) . . . . ?
C20 N8 C19 C18 173.5(2) . . . . ?
Pb2 N8 C19 C18 -59.3(2) . . . . ?
N7 C18 C19 N8 61.5(3) . . . . ?
C19 N8 C20 C21 -161.8(2) . . . . ?
Pb2 N8 C20 C21 74.7(3) . . . . ?
N8 C20 C21 C22 -74.8(3) . . . . ?
C23 N9 C22 C21 74.3(3) . . . . ?
Pb2 N9 C22 C21 -57.9(3) . . . . ?
C20 C21 C22 N9 65.6(4) . . . . ?
C22 N9 C23 C24 -161.9(2) . . . . ?
Pb2 N9 C23 C24 -26.5(3) . . . . ?
C25 N10 C24 C23 173.6(2) . . . . ?
Pb2 N10 C24 C23 -61.2(3) . . . . ?
N9 C23 C24 N10 61.0(3) . . . . ?
C24 N10 C25 C26 -164.1(2) . . . . ?
Pb2 N10 C25 C26 75.7(3) . . . . ?
N10 C25 C26 C27 -78.3(3) . . . . ?
C18 N7 C27 C26 69.3(3) . . . . ?
C28 N7 C27 C26 -165.5(2) . . . . ?
Pb2 N7 C27 C26 -55.0(3) . . . . ?
C25 C26 C27 N7 68.0(4) . . . . ?
C18 N7 C28 C29 76.1(3) . . . . ?
C27 N7 C28 C29 -48.8(3) . . . . ?
Pb2 N7 C28 C29 -170.1(2) . . . . ?
N7 C28 C29 C30 95.8(3) . . . . ?
N7 C28 C29 C34 -85.3(3) . . . . ?
C34 C29 C30 C31 0.9(4) . . . . ?
C28 C29 C30 C31 179.8(3) . . . . ?
C29 C30 C31 C32 -0.2(5) . . . . ?
C30 C31 C32 C33 -0.4(5) . . . . ?
C31 C32 C33 C34 0.2(5) . . . . ?
C30 C29 C34 C33 -1.1(4) . . . . ?
C28 C29 C34 C33 -180.0(3) . . . . ?
C32 C33 C34 C29 0.5(5) . . . . ?
